data_7234266
loop_
_publ_author_name
'Ming Kong'
'Ting Wang'
'Xiaohe Tian'
'Fang Wang'
'Yanqiu Liu'
'Qiong Zhang'
'Hui Wang'
'Hongping Zhou'
'Jieying Wu'
'Yupeng Tian'

_publ_section_title
;
 Tunable two-photon absorption near-infrared materials containing
 different electron-donors and a pi-bridge center with applications in
 bioimaging in live cells
;
_journal_name_full 'Journal of Materials Chemistry C'
_journal_page_first 5580
_journal_page_last 5588
_journal_paper_doi 10.1039/C5TC00716J
_journal_volume 3
_journal_year 2015
_chemical_formula_moiety 'C25 H19 N O S'
_chemical_formula_sum 'C25 H19 N O S'
_chemical_formula_weight 381.47
_space_group_IT_number 2
_space_group_name_Hall '-P 1'
_space_group_name_H-M_alt 'P -1'
_symmetry_cell_setting triclinic
_symmetry_space_group_name_H-M 'P -1'
_atom_sites_solution_hydrogens geom
_atom_sites_solution_primary direct
_atom_sites_solution_secondary difmap
_cell_angle_alpha 77.582(5)
_cell_angle_beta 86.058(5)
_cell_angle_gamma 85.366(5)
_cell_formula_units_Z 2
_cell_length_a 7.049(5)
_cell_length_b 7.957(5)
_cell_length_c 18.198(5)
_cell_measurement_reflns_used 4316
_cell_measurement_temperature 298(2)
_cell_measurement_theta_max 26.94
_cell_measurement_theta_min 2.63
_cell_volume 992.2(10)
_computing_cell_refinement 'Bruker SMART'
_computing_data_collection 'Bruker SMART'
_computing_data_reduction 'Bruker SMART'
_computing_molecular_graphics 'Bruker SHELXTL'
_computing_publication_material 'Bruker SHELXTL'
_computing_structure_refinement 'SHELXL-97 (Sheldrick, 1997)'
_computing_structure_solution 'SHELXS-97 (Sheldrick, 1990)'
_diffrn_ambient_temperature 298(2)
_diffrn_measured_fraction_theta_full 0.989
_diffrn_measured_fraction_theta_max 0.989
_diffrn_measurement_device_type 'CCD area detector'
_diffrn_measurement_method 'phi and omega scans'
_diffrn_radiation_monochromator graphite
_diffrn_radiation_source 'fine-focus sealed tube'
_diffrn_radiation_type MoK\a
_diffrn_radiation_wavelength 0.71069
_diffrn_reflns_av_R_equivalents 0.0163
_diffrn_reflns_av_sigmaI/netI 0.0205
_diffrn_reflns_limit_h_max 8
_diffrn_reflns_limit_h_min -8
_diffrn_reflns_limit_k_max 9
_diffrn_reflns_limit_k_min -9
_diffrn_reflns_limit_l_max 21
_diffrn_reflns_limit_l_min -21
_diffrn_reflns_number 7094
_diffrn_reflns_theta_full 25.00
_diffrn_reflns_theta_max 25.00
_diffrn_reflns_theta_min 1.15
_exptl_absorpt_coefficient_mu 0.178
_exptl_absorpt_correction_T_max 0.9653
_exptl_absorpt_correction_T_min 0.9485
_exptl_absorpt_correction_type multi-scan
_exptl_absorpt_process_details sadabs
_exptl_crystal_colour yellow
_exptl_crystal_density_diffrn 1.277
_exptl_crystal_density_method 'not measured'
_exptl_crystal_description block
_exptl_crystal_F_000 400
_exptl_crystal_size_max 0.30
_exptl_crystal_size_mid 0.20
_exptl_crystal_size_min 0.20
_refine_diff_density_max 0.324
_refine_diff_density_min -0.268
_refine_diff_density_rms 0.052
_refine_ls_extinction_method none
_refine_ls_goodness_of_fit_ref 1.049
_refine_ls_hydrogen_treatment mixed
_refine_ls_matrix_type full
_refine_ls_number_parameters 299
_refine_ls_number_reflns 3465
_refine_ls_number_restraints 0
_refine_ls_restrained_S_all 1.049
_refine_ls_R_factor_all 0.0462
_refine_ls_R_factor_gt 0.0385
_refine_ls_shift/su_max 0.020
_refine_ls_shift/su_mean 0.003
_refine_ls_structure_factor_coef Fsqd
_refine_ls_weighting_details 'calc w=1/[\s^2^(Fo^2^)+(0.0867P)^2^+0.1275P] where P=(Fo^2^+2Fc^2^)/3'
_refine_ls_weighting_scheme calc
_refine_ls_wR_factor_gt 0.1203
_refine_ls_wR_factor_ref 0.1313
_reflns_number_gt 2962
_reflns_number_total 3465
_reflns_threshold_expression >2sigma(I)
_cod_data_source_file J-Mater-Chem-C-2015-3-5580.cif
_cod_data_source_block k
_cod_depositor_comments
;
The following automatic conversions were performed:

data item '_symmetry_cell_setting' value 'Triclinic' was changed to
'triclinic' in accordance with the built-in table derived from the
CIF Core dictionary named 'cif_core.dic' version 2.4.5 last updated
on 2014-11-21.

Automatic conversion script
Id: cif_fix_values 6909 2019-04-08 15:41:33Z antanas 
;
_cod_original_sg_symbol_H-M 'P-1   '
_cod_database_code 7234266

loop_
_symmetry_equiv_pos_as_xyz
'x, y, z'
'-x, -y, -z'

loop_
_atom_site_label
_atom_site_type_symbol
_atom_site_fract_x
_atom_site_fract_y
_atom_site_fract_z
_atom_site_U_iso_or_equiv
_atom_site_adp_type
_atom_site_occupancy
_atom_site_symmetry_multiplicity
_atom_site_calc_flag
_atom_site_refinement_flags
_atom_site_disorder_assembly
_atom_site_disorder_group
C1 C 0.3992(2) 1.1851(2) 0.84073(8) 0.0436(4) Uani 1 1 d . . .
C2 C 0.5830(3) 1.2121(3) 0.85503(11) 0.0618(5) Uani 1 1 d . . .
H2 H 0.6832 1.1347 0.8457 0.074 Uiso 1 1 calc R . .
C3 C 0.6182(3) 1.3541(3) 0.88325(12) 0.0719(6) Uani 1 1 d . . .
H3 H 0.7425 1.3722 0.8922 0.086 Uiso 1 1 calc R . .
C4 C 0.4722(3) 1.4683(2) 0.89820(11) 0.0653(5) Uani 1 1 d . . .
H4 H 0.4966 1.5626 0.9179 0.078 Uiso 1 1 calc R . .
C5 C 0.2906(3) 1.4424(2) 0.88390(11) 0.0605(5) Uani 1 1 d . . .
H5 H 0.1908 1.5196 0.8938 0.073 Uiso 1 1 calc R . .
C6 C 0.2537(2) 1.3024(2) 0.85485(9) 0.0517(4) Uani 1 1 d . . .
H6 H 0.1295 1.2870 0.8447 0.062 Uiso 1 1 calc R . .
C7 C 0.1998(2) 0.94639(19) 0.84461(9) 0.0439(4) Uani 1 1 d . . .
C8 C 0.1789(3) 0.8972(2) 0.92234(9) 0.0535(4) Uani 1 1 d . . .
H8 H 0.2715 0.9208 0.9520 0.064 Uiso 1 1 calc R . .
C9 C 0.0216(3) 0.8136(2) 0.95591(11) 0.0630(5) Uani 1 1 d . . .
H9 H 0.0073 0.7837 1.0082 0.076 Uiso 1 1 calc R . .
C10 C -0.1138(3) 0.7742(2) 0.91319(12) 0.0648(5) Uani 1 1 d . . .
H10 H -0.2190 0.7166 0.9361 0.078 Uiso 1 1 calc R . .
C11 C -0.0927(2) 0.8207(2) 0.83578(12) 0.0598(5) Uani 1 1 d . . .
H11 H -0.1841 0.7933 0.8065 0.072 Uiso 1 1 calc R . .
C12 C 0.0628(2) 0.9076(2) 0.80093(9) 0.0497(4) Uani 1 1 d . . .
H12 H 0.0750 0.9396 0.7487 0.060 Uiso 1 1 calc R . .
C13 C 0.4530(2) 1.0106(2) 0.74414(8) 0.0419(4) Uani 1 1 d . . .
C14 C 0.5345(2) 1.1444(2) 0.69233(9) 0.0464(4) Uani 1 1 d . . .
H14 H 0.5269 1.2547 0.7022 0.056 Uiso 1 1 calc R . .
C15 C 0.6261(2) 1.1140(2) 0.62675(9) 0.0464(4) Uani 1 1 d . . .
H15 H 0.6811 1.2046 0.5933 0.056 Uiso 1 1 calc R . .
C16 C 0.6390(2) 0.95147(19) 0.60900(8) 0.0419(4) Uani 1 1 d . . .
C17 C 0.5590(2) 0.8180(2) 0.66145(9) 0.0438(4) Uani 1 1 d . . .
H17 H 0.5669 0.7077 0.6515 0.053 Uiso 1 1 calc R . .
C18 C 0.4683(2) 0.8464(2) 0.72779(9) 0.0455(4) Uani 1 1 d . . .
H18 H 0.4168 0.7550 0.7620 0.055 Uiso 1 1 calc R . .
C19 C 0.7300(2) 0.9315(2) 0.53674(8) 0.0448(4) Uani 1 1 d . . .
H19 H 0.7847 1.0288 0.5083 0.054 Uiso 1 1 calc R . .
C20 C 0.7460(2) 0.7942(2) 0.50555(8) 0.0455(4) Uani 1 1 d . A .
H20 H 0.6957 0.6921 0.5312 0.055 Uiso 1 1 calc R . .
C21 C 0.8427(2) 0.8024(2) 0.43083(8) 0.0414(4) Uani 1 1 d . . .
N1 N 0.3599(2) 1.04014(18) 0.81153(8) 0.0514(4) Uani 1 1 d . . .
O1 O 0.90407(18) 0.93636(14) 0.39364(6) 0.0556(3) Uani 1 1 d . A .
S1 S 0.7751(4) 0.4557(3) 0.43837(18) 0.0574(4) Uani 0.755(3) 1 d P A 1
C23 C 0.970(2) 0.640(2) 0.3292(10) 0.054(2) Uani 0.755(3) 1 d P A 1
H23 H 1.0183 0.7353 0.2967 0.064 Uiso 0.755(3) 1 calc PR A 1
C22 C 0.869(2) 0.641(2) 0.3996(8) 0.0381(16) Uani 0.755(3) 1 d P A 1
C24 C 0.9851(15) 0.4685(12) 0.3163(6) 0.0589(16) Uani 0.755(3) 1 d P A 1
H24 H 1.0574 0.4339 0.2768 0.071 Uiso 0.755(3) 1 calc PR A 1
C25 C 0.8762(8) 0.3589(7) 0.3713(3) 0.0546(13) Uani 0.755(3) 1 d P A 1
H25 H 0.8620 0.2442 0.3703 0.065 Uiso 0.755(3) 1 calc PR A 1
C23' C 0.805(5) 0.494(3) 0.434(2) 0.077(11) Uani 0.245(3) 1 d P A 2
H23' H 0.7517 0.4725 0.4827 0.092 Uiso 0.245(3) 1 calc PR A 2
S1' S 1.006(3) 0.628(2) 0.3288(9) 0.070(2) Uani 0.245(3) 1 d P A 2
C22' C 0.871(8) 0.662(7) 0.402(3) 0.065(14) Uani 0.245(3) 1 d P A 2
C25' C 0.942(5) 0.431(4) 0.332(2) 0.069(7) Uani 0.245(3) 1 d P A 2
H25' H 0.9853 0.3703 0.2948 0.083 Uiso 0.245(3) 1 calc PR A 2
C24' C 0.818(3) 0.361(3) 0.3927(13) 0.075(6) Uani 0.245(3) 1 d P A 2
H24' H 0.7605 0.2562 0.4032 0.090 Uiso 0.245(3) 1 calc PR A 2

loop_
_atom_site_aniso_label
_atom_site_aniso_U_11
_atom_site_aniso_U_22
_atom_site_aniso_U_33
_atom_site_aniso_U_23
_atom_site_aniso_U_13
_atom_site_aniso_U_12
C1 0.0538(9) 0.0406(8) 0.0388(8) -0.0142(6) 0.0039(6) -0.0071(7)
C2 0.0546(10) 0.0594(11) 0.0781(12) -0.0302(9) -0.0093(9) 0.0025(8)
C3 0.0677(12) 0.0707(13) 0.0878(14) -0.0325(11) -0.0218(10) -0.0104(10)
C4 0.0924(15) 0.0502(10) 0.0613(11) -0.0261(9) -0.0043(10) -0.0138(10)
C5 0.0747(12) 0.0407(9) 0.0671(11) -0.0189(8) 0.0101(9) -0.0010(8)
C6 0.0530(9) 0.0482(9) 0.0549(10) -0.0146(7) 0.0033(7) -0.0056(7)
C7 0.0503(9) 0.0379(8) 0.0461(8) -0.0172(6) 0.0082(7) -0.0055(6)
C8 0.0631(11) 0.0536(10) 0.0477(9) -0.0189(7) 0.0054(7) -0.0125(8)
C9 0.0777(13) 0.0577(11) 0.0546(10) -0.0167(8) 0.0190(9) -0.0162(9)
C10 0.0556(11) 0.0584(11) 0.0819(14) -0.0227(10) 0.0218(10) -0.0127(9)
C11 0.0454(9) 0.0567(10) 0.0841(13) -0.0300(9) -0.0047(8) -0.0011(8)
C12 0.0529(9) 0.0468(9) 0.0517(9) -0.0181(7) -0.0005(7) 0.0007(7)
C13 0.0433(8) 0.0447(8) 0.0408(8) -0.0168(6) 0.0026(6) -0.0040(6)
C14 0.0530(9) 0.0390(8) 0.0512(9) -0.0191(7) 0.0059(7) -0.0074(7)
C15 0.0499(9) 0.0440(8) 0.0463(9) -0.0127(7) 0.0076(7) -0.0088(7)
C16 0.0395(8) 0.0464(9) 0.0423(8) -0.0158(7) 0.0002(6) -0.0016(6)
C17 0.0476(8) 0.0397(8) 0.0473(8) -0.0181(6) 0.0008(6) -0.0013(6)
C18 0.0532(9) 0.0407(8) 0.0433(8) -0.0114(6) 0.0046(7) -0.0071(7)
C19 0.0450(8) 0.0472(9) 0.0440(8) -0.0147(7) 0.0026(6) -0.0040(7)
C20 0.0497(9) 0.0453(9) 0.0430(8) -0.0134(7) 0.0033(7) -0.0058(7)
C21 0.0422(8) 0.0410(8) 0.0433(8) -0.0149(7) -0.0005(6) -0.0031(6)
N1 0.0597(8) 0.0524(8) 0.0488(8) -0.0261(6) 0.0157(6) -0.0183(6)
O1 0.0737(8) 0.0427(6) 0.0534(7) -0.0188(5) 0.0155(6) -0.0141(6)
S1 0.0746(8) 0.0368(6) 0.0623(6) -0.0119(4) 0.0017(5) -0.0143(5)
C23 0.063(6) 0.042(2) 0.058(3) -0.0207(19) 0.003(3) 0.004(3)
C22 0.045(3) 0.031(2) 0.042(3) -0.013(2) -0.007(2) -0.0011(17)
C24 0.072(5) 0.052(3) 0.056(3) -0.024(3) 0.000(3) 0.007(3)
C25 0.071(4) 0.0362(19) 0.062(4) -0.021(2) -0.008(3) -0.001(2)
C23' 0.080(13) 0.08(2) 0.075(12) -0.025(15) -0.002(9) -0.002(12)
S1' 0.073(5) 0.070(4) 0.073(3) -0.034(2) 0.003(3) 0.000(3)
C22' 0.066(13) 0.07(3) 0.066(15) -0.023(11) -0.002(9) -0.003(12)
C25' 0.073(15) 0.070(18) 0.071(18) -0.029(12) 0.000(11) -0.003(10)
C24' 0.078(12) 0.071(8) 0.079(13) -0.023(8) -0.002(7) -0.004(7)

loop_
_atom_type_symbol
_atom_type_description
_atom_type_scat_dispersion_real
_atom_type_scat_dispersion_imag
_atom_type_scat_source
C C 0.0033 0.0016 'International Tables Vol C Tables 4.2.6.8 and 6.1.1.4'
H H 0.0000 0.0000 'International Tables Vol C Tables 4.2.6.8 and 6.1.1.4'
N N 0.0061 0.0033 'International Tables Vol C Tables 4.2.6.8 and 6.1.1.4'
O O 0.0106 0.0060 'International Tables Vol C Tables 4.2.6.8 and 6.1.1.4'
S S 0.1246 0.1234 'International Tables Vol C Tables 4.2.6.8 and 6.1.1.4'

loop_
_geom_angle_atom_site_label_1
_geom_angle_atom_site_label_2
_geom_angle_atom_site_label_3
_geom_angle
_geom_angle_site_symmetry_1
_geom_angle_site_symmetry_3
C6 C1 C2 118.66(16) . .
C6 C1 N1 120.37(15) . .
C2 C1 N1 120.96(15) . .
C1 C2 C3 120.04(17) . .
C1 C2 H2 120.0 . .
C3 C2 H2 120.0 . .
C4 C3 C2 120.82(19) . .
C4 C3 H3 119.6 . .
C2 C3 H3 119.6 . .
C5 C4 C3 119.28(18) . .
C5 C4 H4 120.4 . .
C3 C4 H4 120.4 . .
C4 C5 C6 120.51(17) . .
C4 C5 H5 119.7 . .
C6 C5 H5 119.7 . .
C1 C6 C5 120.68(17) . .
C1 C6 H6 119.7 . .
C5 C6 H6 119.7 . .
C8 C7 C12 119.31(15) . .
C8 C7 N1 119.05(15) . .
C12 C7 N1 121.61(14) . .
C9 C8 C7 120.34(17) . .
C9 C8 H8 119.8 . .
C7 C8 H8 119.8 . .
C10 C9 C8 120.67(18) . .
C10 C9 H9 119.7 . .
C8 C9 H9 119.7 . .
C9 C10 C11 119.33(17) . .
C9 C10 H10 120.3 . .
C11 C10 H10 120.3 . .
C10 C11 C12 120.89(18) . .
C10 C11 H11 119.6 . .
C12 C11 H11 119.6 . .
C11 C12 C7 119.44(16) . .
C11 C12 H12 120.3 . .
C7 C12 H12 120.3 . .
C14 C13 C18 118.28(14) . .
C14 C13 N1 120.81(14) . .
C18 C13 N1 120.91(14) . .
C15 C14 C13 120.36(15) . .
C15 C14 H14 119.8 . .
C13 C14 H14 119.8 . .
C14 C15 C16 121.97(14) . .
C14 C15 H15 119.0 . .
C16 C15 H15 119.0 . .
C15 C16 C17 117.32(14) . .
C15 C16 C19 118.71(14) . .
C17 C16 C19 123.96(14) . .
C18 C17 C16 121.30(15) . .
C18 C17 H17 119.3 . .
C16 C17 H17 119.3 . .
C17 C18 C13 120.76(14) . .
C17 C18 H18 119.6 . .
C13 C18 H18 119.6 . .
C20 C19 C16 129.35(15) . .
C20 C19 H19 115.3 . .
C16 C19 H19 115.3 . .
C19 C20 C21 120.55(15) . .
C19 C20 H20 119.7 . .
C21 C20 H20 119.7 . .
O1 C21 C22' 118(3) . .
O1 C21 C20 121.87(15) . .
C22' C21 C20 120(3) . .
O1 C21 C22 119.2(6) . .
C22' C21 C22 2(3) . .
C20 C21 C22 119.0(6) . .
C13 N1 C1 120.48(13) . .
C13 N1 C7 120.93(13) . .
C1 N1 C7 117.57(12) . .
C22 S1 C25 92.4(7) . .
C22 C23 C24 109.2(13) . .
C22 C23 H23 125.4 . .
C24 C23 H23 125.4 . .
C23 C22 C21 121.3(12) . .
C23 C22 S1 113.6(13) . .
C21 C22 S1 125.0(10) . .
C25 C24 C23 111.1(10) . .
C25 C24 H24 124.5 . .
C23 C24 H24 124.5 . .
C24 C25 S1 113.1(6) . .
C24 C25 H25 123.5 . .
S1 C25 H25 123.5 . .
C24' C23' C22' 123(4) . .
C24' C23' H23' 118.7 . .
C22' C23' H23' 118.7 . .
C22' S1' C25' 96(2) . .
C21 C22' C23' 128(5) . .
C21 C22' S1' 130(4) . .
C23' C22' S1' 102(4) . .
C24' C25' S1' 117(3) . .
C24' C25' H25' 121.7 . .
S1' C25' H25' 121.7 . .
C25' C24' C23' 100(3) . .
C25' C24' H24' 130.0 . .
C23' C24' H24' 130.0 . .

loop_
_geom_bond_atom_site_label_1
_geom_bond_atom_site_label_2
_geom_bond_distance
_geom_bond_site_symmetry_2
C1 C6 1.378(2) .
C1 C2 1.381(3) .
C1 N1 1.423(2) .
C2 C3 1.384(3) .
C2 H2 0.9300 .
C3 C4 1.370(3) .
C3 H3 0.9300 .
C4 C5 1.364(3) .
C4 H4 0.9300 .
C5 C6 1.381(2) .
C5 H5 0.9300 .
C6 H6 0.9300 .
C7 C8 1.385(2) .
C7 C12 1.386(2) .
C7 N1 1.429(2) .
C8 C9 1.377(3) .
C8 H8 0.9300 .
C9 C10 1.367(3) .
C9 H9 0.9300 .
C10 C11 1.378(3) .
C10 H10 0.9300 .
C11 C12 1.386(3) .
C11 H11 0.9300 .
C12 H12 0.9300 .
C13 C14 1.394(2) .
C13 C18 1.396(2) .
C13 N1 1.4067(19) .
C14 C15 1.376(2) .
C14 H14 0.9300 .
C15 C16 1.393(2) .
C15 H15 0.9300 .
C16 C17 1.394(2) .
C16 C19 1.457(2) .
C17 C18 1.380(2) .
C17 H17 0.9300 .
C18 H18 0.9300 .
C19 C20 1.329(2) .
C19 H19 0.9300 .
C20 C21 1.469(2) .
C20 H20 0.9300 .
C21 O1 1.2273(19) .
C21 C22' 1.33(6) .
C21 C22 1.505(18) .
S1 C22 1.661(16) .
S1 C25 1.670(7) .
C23 C22 1.42(2) .
C23 C24 1.43(2) .
C23 H23 0.9300 .
C24 C25 1.406(7) .
C24 H24 0.9300 .
C25 H25 0.9300 .
C23' C24' 1.42(4) .
C23' C22' 1.43(6) .
C23' H23' 0.9300 .
S1' C22' 1.65(7) .
S1' C25' 1.65(4) .
C25' C24' 1.41(2) .
C25' H25' 0.9300 .
C24' H24' 0.9300 .

loop_
_geom_torsion_atom_site_label_1
_geom_torsion_atom_site_label_2
_geom_torsion_atom_site_label_3
_geom_torsion_atom_site_label_4
_geom_torsion
_geom_torsion_site_symmetry_1
_geom_torsion_site_symmetry_2
_geom_torsion_site_symmetry_3
_geom_torsion_site_symmetry_4
C6 C1 C2 C3 0.3(3) . . . .
N1 C1 C2 C3 179.85(17) . . . .
C1 C2 C3 C4 0.8(3) . . . .
C2 C3 C4 C5 -1.0(3) . . . .
C3 C4 C5 C6 0.2(3) . . . .
C2 C1 C6 C5 -1.1(3) . . . .
N1 C1 C6 C5 179.33(15) . . . .
C4 C5 C6 C1 0.9(3) . . . .
C12 C7 C8 C9 -1.3(3) . . . .
N1 C7 C8 C9 177.06(15) . . . .
C7 C8 C9 C10 1.6(3) . . . .
C8 C9 C10 C11 -0.7(3) . . . .
C9 C10 C11 C12 -0.4(3) . . . .
C10 C11 C12 C7 0.7(3) . . . .
C8 C7 C12 C11 0.1(2) . . . .
N1 C7 C12 C11 -178.15(15) . . . .
C18 C13 C14 C15 0.5(2) . . . .
N1 C13 C14 C15 179.68(15) . . . .
C13 C14 C15 C16 0.9(3) . . . .
C14 C15 C16 C17 -1.5(2) . . . .
C14 C15 C16 C19 176.96(15) . . . .
C15 C16 C17 C18 0.9(2) . . . .
C19 C16 C17 C18 -177.52(14) . . . .
C16 C17 C18 C13 0.4(3) . . . .
C14 C13 C18 C17 -1.1(2) . . . .
N1 C13 C18 C17 179.69(14) . . . .
C15 C16 C19 C20 -174.50(17) . . . .
C17 C16 C19 C20 3.9(3) . . . .
C16 C19 C20 C21 179.26(15) . . . .
C19 C20 C21 O1 -3.1(2) . . . .
C19 C20 C21 C22' 175(2) . . . .
C19 C20 C21 C22 176.0(5) . . . .
C14 C13 N1 C1 -21.1(2) . . . .
C18 C13 N1 C1 158.06(15) . . . .
C14 C13 N1 C7 147.00(16) . . . .
C18 C13 N1 C7 -33.8(2) . . . .
C6 C1 N1 C13 123.81(17) . . . .
C2 C1 N1 C13 -55.8(2) . . . .
C6 C1 N1 C7 -44.7(2) . . . .
C2 C1 N1 C7 135.70(18) . . . .
C8 C7 N1 C13 142.79(16) . . . .
C12 C7 N1 C13 -38.9(2) . . . .
C8 C7 N1 C1 -48.7(2) . . . .
C12 C7 N1 C1 129.54(16) . . . .
C24 C23 C22 C21 175.9(10) . . . .
C24 C23 C22 S1 -8.3(16) . . . .
O1 C21 C22 C23 2.2(13) . . . .
C22' C21 C22 C23 -30(88) . . . .
C20 C21 C22 C23 -176.9(10) . . . .
O1 C21 C22 S1 -173.1(5) . . . .
C22' C21 C22 S1 155(89) . . . .
C20 C21 C22 S1 7.7(10) . . . .
C25 S1 C22 C23 5.2(11) . . . .
C25 S1 C22 C21 -179.2(8) . . . .
C22 C23 C24 C25 7.7(16) . . . .
C23 C24 C25 S1 -4.2(13) . . . .
C22 S1 C25 C24 -0.5(8) . . . .
O1 C21 C22' C23' -177(3) . . . .
C20 C21 C22' C23' 5(5) . . . .
C22 C21 C22' C23' -28(86) . . . .
O1 C21 C22' S1' 11(5) . . . .
C20 C21 C22' S1' -168(3) . . . .
C22 C21 C22' S1' 159(92) . . . .
C24' C23' C22' C21 170(3) . . . .
C24' C23' C22' S1' -16(4) . . . .
C25' S1' C22' C21 -176(4) . . . .
C25' S1' C22' C23' 10(3) . . . .
C22' S1' C25' C24' -4(3) . . . .
S1' C25' C24' C23' -4(3) . . . .
C22' C23' C24' C25' 13(4) . . . .
